data_7063596
loop_
_publ_author_name
'Short, Jonathan I.'
'Rushbridge, Elizabeth K.'
'Blundell, Toby J.'
'Ogar, Joseph O.'
'Yang, Songjie'
'Wallis, John D.'
'Martin, Lee'

_publ_section_title
;
 A series of enantiopure BEDT-TTF-acetamide derivatives with two
 stereogenic centres
;
_journal_name_full 'New Journal of Chemistry'
_journal_paper_doi 10.1039/D4NJ03967J
_journal_year 2025
_chemical_absolute_configuration rm
_chemical_formula_moiety 'C15 H21 N O S5'
_chemical_formula_sum 'C15 H21 N O S5'
_chemical_formula_weight 391.63
_chemical_melting_point 451.5(15)
_chemical_name_common 1R5R6T
_chemical_name_systematic
'(1'R,5R) N-(1'-cyclohexylethyl)-2-(-2-thioxo-5,6-dihydro-[1,3]dithiolo[4,5-b]- [1,4]dithiin-5-yl)acetamide(eluted first)'
_space_group_crystal_system monoclinic
_space_group_IT_number 4
_space_group_name_Hall 'P 2yb'
_space_group_name_H-M_alt 'P 1 21 1'
_atom_sites_solution_hydrogens geom
_audit_creation_date 2024-05-28
_audit_creation_method
;
Olex2 1.5
(compiled 2024.02.16 svn.r378c4104 for OlexSys, GUI svn.r6928)
;
_audit_update_record
;
2024-09-07 deposited with the CCDC.	2024-12-11 downloaded from the CCDC.
;
_cell_angle_alpha 90
_cell_angle_beta 103.703(5)
_cell_angle_gamma 90
_cell_formula_units_Z 2
_cell_length_a 4.7058(2)
_cell_length_b 23.3373(9)
_cell_length_c 8.5808(4)
_cell_measurement_reflns_used 2186
_cell_measurement_temperature 150(2)
_cell_measurement_theta_max 71.8280
_cell_measurement_theta_min 5.6520
_cell_volume 915.53(7)
_computing_cell_refinement 'CrysAlisPro 1.171.40.45a (Rigaku OD, 2019)'
_computing_data_collection 'CrysAlisPro 1.171.40.45a (Rigaku OD, 2019)'
_computing_data_reduction 'CrysAlisPro 1.171.40.45a (Rigaku OD, 2019)'
_computing_molecular_graphics 'Olex2 1.5 (Dolomanov et al., 2009)'
_computing_publication_material 'Olex2 1.5 (Dolomanov et al., 2009)'
_computing_structure_refinement 'SHELXL 2018/3 (Sheldrick, 2015)'
_computing_structure_solution 'SHELXS-97 (Sheldrick, 1990)'
_diffrn_ambient_temperature 150(2)
_diffrn_detector 'CCD plate'
_diffrn_detector_area_resol_mean 15.9832
_diffrn_detector_type Sapphire3
_diffrn_measured_fraction_theta_full 0.982
_diffrn_measured_fraction_theta_max 0.972
_diffrn_measurement_device 'four-circle diffractometer'
_diffrn_measurement_device_type 'Xcalibur, Sapphire3, Gemini'
_diffrn_radiation_monochromator graphite
_diffrn_radiation_probe x-ray
_diffrn_radiation_source 'fine-focus sealed tube'
_diffrn_radiation_type CuK\a
_diffrn_radiation_wavelength 1.54184
_diffrn_reflns_av_R_equivalents 0.0303
_diffrn_reflns_av_unetI/netI 0.0477
_diffrn_reflns_Laue_measured_fraction_full 0.982
_diffrn_reflns_Laue_measured_fraction_max 0.972
_diffrn_reflns_limit_h_max 5
_diffrn_reflns_limit_h_min -5
_diffrn_reflns_limit_k_max 28
_diffrn_reflns_limit_k_min -12
_diffrn_reflns_limit_l_max 10
_diffrn_reflns_limit_l_min -10
_diffrn_reflns_number 2964
_diffrn_reflns_point_group_measured_fraction_full 0.583
_diffrn_reflns_point_group_measured_fraction_max 0.577
_diffrn_reflns_theta_full 71.000
_diffrn_reflns_theta_max 72.036
_diffrn_reflns_theta_min 3.788
_diffrn_source_type 'Enhance (Cu) X-ray Source'
_exptl_absorpt_coefficient_mu 5.830
_exptl_absorpt_correction_T_max 0.652
_exptl_absorpt_correction_T_min 0.409
_exptl_absorpt_correction_type analytical
_exptl_absorpt_process_details
;
CrysAlisPro 1.171.40.45a (Rigaku Oxford Diffraction, 2019)
Analytical numeric absorption correction using a multifaceted crystal
			model based on expressions derived by R.C. Clark & J.S. Reid.
(Clark, R. C. & Reid, J. S. (1995). Acta Cryst. A51, 887-897)
Empirical absorption correction using spherical harmonics,
 implemented in SCALE3 ABSPACK scaling algorithm.
;
_exptl_crystal_colour yellow
_exptl_crystal_density_diffrn 1.421
_exptl_crystal_description plate
_exptl_crystal_F_000 412
_exptl_crystal_recrystallization_method 'Re-crystallisation from solvent: chloroform'
_exptl_crystal_size_max 0.219
_exptl_crystal_size_mid 0.185
_exptl_crystal_size_min 0.095
_refine_diff_density_max 0.319
_refine_diff_density_min -0.306
_refine_diff_density_rms 0.063
_refine_ls_abs_structure_details
;
 Classical Flack method preferred over Parsons because s.u. lower.
;
_refine_ls_abs_structure_Flack 0.00(2)
_refine_ls_extinction_method none
_refine_ls_goodness_of_fit_ref 1.070
_refine_ls_hydrogen_treatment mixed
_refine_ls_matrix_type full
_refine_ls_number_parameters 201
_refine_ls_number_reflns 2076
_refine_ls_number_restraints 1
_refine_ls_restrained_S_all 1.069
_refine_ls_R_factor_all 0.0344
_refine_ls_R_factor_gt 0.0330
_refine_ls_shift/su_max 0.000
_refine_ls_shift/su_mean 0.000
_refine_ls_structure_factor_coef Fsqd
_refine_ls_weighting_details 'w=1/[\s^2^(Fo^2^)+(0.0500P)^2^+0.0334P] where P=(Fo^2^+2Fc^2^)/3'
_refine_ls_weighting_scheme calc
_refine_ls_wR_factor_gt 0.0856
_refine_ls_wR_factor_ref 0.0863
_reflns_Friedel_coverage 0.157
_reflns_Friedel_fraction_full 0.163
_reflns_Friedel_fraction_max 0.160
_reflns_number_gt 2015
_reflns_number_total 2076
_reflns_threshold_expression 'I > 2\s(I)'
_cod_data_source_file d4nj03967j2.cif
_cod_data_source_block 1R5R6T
_cod_depositor_comments
;
The following automatic conversions were performed:

data item '_chemical_melting_point' value '450-453' was changed to
'451.5(15)' -- the average value was taken and precision was
estimated.

Automatic conversion script
Id: cif_fix_values 8170 2020-07-09 18:12:32Z antanas 
;
_cod_database_code 7063596
_shelx_shelxl_version_number 2018/3
_shelx_space_group_comment
;
The symmetry employed for this shelxl refinement is uniquely defined
by the following loop, which should always be used as a source of
symmetry information in preference to the above space-group names.
They are only intended as comments.
;
_olex2_refinement_description
;
1. Fixed Uiso
 At 1.2 times of:
  All C(H) groups, All C(H,H) groups
 At 1.5 times of:
  All C(H,H,H) groups
2.a Ternary CH refined with riding coordinates:
 C4(H4), C8(H8), C10(H10)
2.b Secondary CH2 refined with riding coordinates:
 C5(H5A,H5B), C6(H6A,H6B), C11(H11A,H11B), C12B(H12A,H12B), C13(H13A,H13B),
 C14(H14A,H14B), C15(H15A,H15B)
2.c Aromatic/amide H refined with riding coordinates:
 N1(H1)
2.d Idealised Me refined as rotating group:
 C9(H9A,H9B,H9C)
;
_olex2_submission_special_instructions 'No special instructions were received'

loop_
_space_group_symop_operation_xyz
'x, y, z'
'-x, y+1/2, -z'

loop_
_atom_site_label
_atom_site_type_symbol
_atom_site_fract_x
_atom_site_fract_y
_atom_site_fract_z
_atom_site_U_iso_or_equiv
_atom_site_adp_type
_atom_site_occupancy
_atom_site_site_symmetry_order
_atom_site_calc_flag
_atom_site_refinement_flags_posn
_atom_site_refinement_flags_adp
_atom_site_refinement_flags_occupancy
_atom_site_disorder_assembly
_atom_site_disorder_group
S1 S 0.6122(3) 0.02902(5) -0.04724(13) 0.0371(3) Uani 1 1 d . . . . .
S2 S 0.3530(2) -0.04797(4) 0.15935(11) 0.0300(2) Uani 1 1 d . . . . .
S3 S 0.4117(2) 0.07221(4) 0.23359(11) 0.0261(2) Uani 1 1 d . . . . .
S4 S 0.1029(3) -0.08039(5) 0.43200(13) 0.0393(3) Uani 1 1 d . . . . .
S5 S 0.1811(2) 0.06733(4) 0.52378(11) 0.0253(2) Uani 1 1 d . . . . .
O1 O 0.4018(7) -0.14602(17) 0.7736(6) 0.0575(13) Uani 1 1 d . . . . .
N1 N -0.0153(7) -0.18263(16) 0.8144(5) 0.0270(7) Uani 1 1 d . . . . .
H1 H -0.195933 -0.174725 0.819119 0.032(13) Uiso 1 1 calc R . . . .
C1 C 0.4665(8) 0.01809(19) 0.1075(5) 0.0264(8) Uani 1 1 d . . . . .
C2 C 0.2317(8) -0.02542(18) 0.3273(4) 0.0236(7) Uani 1 1 d . . . . .
C3 C 0.2590(8) 0.03051(19) 0.3616(4) 0.0239(7) Uani 1 1 d . . . . .
C4 C 0.1321(7) -0.04585(17) 0.6261(4) 0.0205(7) Uani 1 1 d . . . . .
H4 H 0.343092 -0.042126 0.682595 0.025 Uiso 1 1 calc R U . . .
C5 C -0.0092(8) 0.01257(19) 0.6098(6) 0.0285(9) Uani 1 1 d . . . . .
H5A H -0.024654 0.025498 0.717396 0.034 Uiso 1 1 calc R U . . .
H5B H -0.210419 0.008969 0.542226 0.034 Uiso 1 1 calc R U . . .
C6 C -0.0204(8) -0.08535(19) 0.7220(5) 0.0270(8) Uani 1 1 d . . . . .
H6A H -0.042214 -0.064959 0.819650 0.032 Uiso 1 1 calc R U . . .
H6B H -0.219026 -0.094105 0.656845 0.032 Uiso 1 1 calc R U . . .
C7 C 0.1411(8) -0.14132(19) 0.7713(5) 0.0264(8) Uani 1 1 d . . . . .
C8 C 0.0931(8) -0.24083(19) 0.8551(5) 0.0256(8) Uani 1 1 d . . . . .
H8 H 0.306231 -0.241453 0.856626 0.031 Uiso 1 1 calc R U . . .
C9 C -0.0639(11) -0.2814(2) 0.7230(5) 0.0379(10) Uani 1 1 d . . . . .
H9A H -0.268035 -0.285838 0.729145 0.057 Uiso 1 1 calc R U . . .
H9B H 0.033000 -0.318899 0.737066 0.057 Uiso 1 1 calc R U . . .
H9C H -0.057270 -0.265652 0.618112 0.057 Uiso 1 1 calc R U . . .
C10 C 0.0596(8) -0.25813(18) 1.0227(5) 0.0233(7) Uani 1 1 d . . . . .
H10 H -0.153178 -0.256833 1.021743 0.028 Uiso 1 1 calc R U . . .
C11 C 0.2203(10) -0.21635(18) 1.1513(6) 0.0319(9) Uani 1 1 d . . . . .
H11A H 0.133602 -0.177697 1.128701 0.038 Uiso 1 1 calc R U . . .
H11B H 0.428114 -0.214029 1.146515 0.038 Uiso 1 1 calc R U . . .
C12B C 0.2029(12) -0.2348(2) 1.3202(6) 0.0401(11) Uani 1 1 d . . . . .
H12A H 0.322556 -0.208397 1.399864 0.048 Uiso 1 1 calc R U . . .
H12B H -0.002232 -0.231888 1.329640 0.048 Uiso 1 1 calc R U . . .
C13 C 0.3108(10) -0.2958(2) 1.3578(5) 0.0353(10) Uani 1 1 d . . . . .
H13A H 0.522692 -0.297729 1.361986 0.042 Uiso 1 1 calc R U . . .
H13B H 0.282342 -0.307084 1.464250 0.042 Uiso 1 1 calc R U . . .
C14 C 0.1479(10) -0.33710(19) 1.2319(5) 0.0315(9) Uani 1 1 d . . . . .
H14A H -0.060055 -0.338568 1.236826 0.038 Uiso 1 1 calc R U . . .
H14B H 0.231239 -0.375990 1.255141 0.038 Uiso 1 1 calc R U . . .
C15 C 0.1672(8) -0.31921(18) 1.0624(5) 0.0272(8) Uani 1 1 d . . . . .
H15A H 0.372741 -0.322250 1.053812 0.033 Uiso 1 1 calc R U . . .
H15B H 0.048238 -0.345802 0.983205 0.033 Uiso 1 1 calc R U . . .

loop_
_atom_site_aniso_label
_atom_site_aniso_U_11
_atom_site_aniso_U_22
_atom_site_aniso_U_33
_atom_site_aniso_U_23
_atom_site_aniso_U_13
_atom_site_aniso_U_12
S1 0.0463(6) 0.0409(6) 0.0282(5) -0.0032(5) 0.0169(4) -0.0063(5)
S2 0.0438(5) 0.0219(5) 0.0248(4) -0.0026(4) 0.0092(4) -0.0007(4)
S3 0.0332(4) 0.0209(4) 0.0257(4) 0.0009(4) 0.0099(3) -0.0028(4)
S4 0.0686(8) 0.0208(5) 0.0304(5) -0.0008(4) 0.0152(5) -0.0143(5)
S5 0.0335(4) 0.0181(4) 0.0262(4) -0.0008(3) 0.0111(3) -0.0008(4)
O1 0.0244(15) 0.040(2) 0.117(4) 0.041(2) 0.0339(19) 0.0137(14)
N1 0.0177(13) 0.0264(18) 0.0399(18) 0.0114(15) 0.0124(13) 0.0046(13)
C1 0.0272(17) 0.028(2) 0.0238(17) 0.0016(15) 0.0053(14) -0.0008(15)
C2 0.0303(19) 0.0187(17) 0.0229(17) -0.0003(15) 0.0086(15) -0.0027(15)
C3 0.0265(18) 0.0248(19) 0.0197(15) 0.0010(15) 0.0042(14) 0.0028(15)
C4 0.0200(15) 0.0183(17) 0.0238(16) 0.0017(15) 0.0067(12) 0.0004(14)
C5 0.0221(17) 0.027(2) 0.039(2) 0.0109(17) 0.0130(16) 0.0027(16)
C6 0.0206(16) 0.027(2) 0.0355(19) 0.0100(18) 0.0121(15) 0.0059(15)
C7 0.0206(17) 0.029(2) 0.0316(19) 0.0110(17) 0.0107(15) 0.0049(15)
C8 0.0201(16) 0.026(2) 0.033(2) 0.0095(16) 0.0107(15) 0.0040(14)
C9 0.051(3) 0.036(2) 0.028(2) 0.0035(18) 0.0132(19) 0.003(2)
C10 0.0193(15) 0.0225(18) 0.0295(19) 0.0025(15) 0.0086(14) 0.0018(13)
C11 0.039(2) 0.0179(19) 0.038(2) -0.0011(17) 0.0079(18) 0.0013(16)
C12B 0.051(3) 0.035(3) 0.033(2) -0.004(2) 0.009(2) 0.007(2)
C13 0.041(2) 0.037(3) 0.0274(19) 0.0041(18) 0.0079(17) 0.0093(19)
C14 0.035(2) 0.025(2) 0.035(2) 0.0089(17) 0.0105(17) 0.0037(17)
C15 0.0302(19) 0.022(2) 0.0291(18) 0.0019(16) 0.0072(15) -0.0020(16)

loop_
_atom_type_symbol
_atom_type_description
_atom_type_scat_dispersion_real
_atom_type_scat_dispersion_imag
_atom_type_scat_source
C C 0.0181 0.0091 'International Tables Vol C Tables 4.2.6.8 and 6.1.1.4'
H H 0.0000 0.0000 'International Tables Vol C Tables 4.2.6.8 and 6.1.1.4'
N N 0.0311 0.0180 'International Tables Vol C Tables 4.2.6.8 and 6.1.1.4'
O O 0.0492 0.0322 'International Tables Vol C Tables 4.2.6.8 and 6.1.1.4'
S S 0.3331 0.5567 'International Tables Vol C Tables 4.2.6.8 and 6.1.1.4'

loop_
_geom_angle_atom_site_label_1
_geom_angle_atom_site_label_2
_geom_angle_atom_site_label_3
_geom_angle
_geom_angle_site_symmetry_1
_geom_angle_site_symmetry_3
_geom_angle_publ_flag
C1 S2 C2 97.2(2) . . ?
C1 S3 C3 97.6(2) . . ?
C2 S4 C4 100.60(18) . . ?
C3 S5 C5 101.2(2) . . ?
C7 N1 H1 118.0 . . ?
C7 N1 C8 124.0(3) . . ?
C8 N1 H1 118.0 . . ?
S1 C1 S2 123.9(3) . . ?
S1 C1 S3 123.0(3) . . ?
S3 C1 S2 113.1(2) . . ?
S2 C2 S4 114.9(2) . . ?
C3 C2 S2 116.2(3) . . ?
C3 C2 S4 128.9(3) . . ?
S3 C3 S5 115.0(2) . . ?
C2 C3 S3 116.0(3) . . ?
C2 C3 S5 128.9(3) . . ?
S4 C4 H4 109.4 . . ?
C5 C4 S4 112.2(3) . . ?
C5 C4 H4 109.4 . . ?
C5 C4 C6 110.1(3) . . ?
C6 C4 S4 106.4(3) . . ?
C6 C4 H4 109.4 . . ?
S5 C5 H5A 108.5 . . ?
S5 C5 H5B 108.5 . . ?
C4 C5 S5 115.1(3) . . ?
C4 C5 H5A 108.5 . . ?
C4 C5 H5B 108.5 . . ?
H5A C5 H5B 107.5 . . ?
C4 C6 H6A 108.8 . . ?
C4 C6 H6B 108.8 . . ?
H6A C6 H6B 107.7 . . ?
C7 C6 C4 113.7(3) . . ?
C7 C6 H6A 108.8 . . ?
C7 C6 H6B 108.8 . . ?
O1 C7 N1 123.5(4) . . ?
O1 C7 C6 120.9(4) . . ?
N1 C7 C6 115.5(3) . . ?
N1 C8 H8 108.0 . . ?
N1 C8 C9 108.6(3) . . ?
N1 C8 C10 111.1(3) . . ?
C9 C8 H8 108.0 . . ?
C9 C8 C10 113.1(3) . . ?
C10 C8 H8 108.0 . . ?
C8 C9 H9A 109.5 . . ?
C8 C9 H9B 109.5 . . ?
C8 C9 H9C 109.5 . . ?
H9A C9 H9B 109.5 . . ?
H9A C9 H9C 109.5 . . ?
H9B C9 H9C 109.5 . . ?
C8 C10 H10 108.0 . . ?
C11 C10 C8 111.4(3) . . ?
C11 C10 H10 108.0 . . ?
C15 C10 C8 110.7(3) . . ?
C15 C10 H10 108.0 . . ?
C15 C10 C11 110.7(3) . . ?
C10 C11 H11A 109.2 . . ?
C10 C11 H11B 109.2 . . ?
C10 C11 C12B 112.0(4) . . ?
H11A C11 H11B 107.9 . . ?
C12B C11 H11A 109.2 . . ?
C12B C11 H11B 109.2 . . ?
C11 C12B H12A 109.2 . . ?
C11 C12B H12B 109.2 . . ?
H12A C12B H12B 107.9 . . ?
C13 C12B C11 111.9(4) . . ?
C13 C12B H12A 109.2 . . ?
C13 C12B H12B 109.2 . . ?
C12B C13 H13A 109.4 . . ?
C12B C13 H13B 109.4 . . ?
H13A C13 H13B 108.0 . . ?
C14 C13 C12B 111.0(4) . . ?
C14 C13 H13A 109.4 . . ?
C14 C13 H13B 109.4 . . ?
C13 C14 H14A 109.3 . . ?
C13 C14 H14B 109.3 . . ?
C13 C14 C15 111.6(4) . . ?
H14A C14 H14B 108.0 . . ?
C15 C14 H14A 109.3 . . ?
C15 C14 H14B 109.3 . . ?
C10 C15 C14 112.0(3) . . ?
C10 C15 H15A 109.2 . . ?
C10 C15 H15B 109.2 . . ?
C14 C15 H15A 109.2 . . ?
C14 C15 H15B 109.2 . . ?
H15A C15 H15B 107.9 . . ?

loop_
_geom_bond_atom_site_label_1
_geom_bond_atom_site_label_2
_geom_bond_distance
_geom_bond_site_symmetry_2
_geom_bond_publ_flag
S1 C1 1.652(4) . ?
S2 C1 1.724(4) . ?
S2 C2 1.752(4) . ?
S3 C1 1.721(4) . ?
S3 C3 1.745(4) . ?
S4 C2 1.754(4) . ?
S4 C4 1.826(4) . ?
S5 C3 1.746(4) . ?
S5 C5 1.815(4) . ?
O1 C7 1.227(5) . ?
N1 H1 0.8800 . ?
N1 C7 1.318(5) . ?
N1 C8 1.464(5) . ?
C2 C3 1.338(6) . ?
C4 H4 1.0000 . ?
C4 C5 1.509(6) . ?
C4 C6 1.523(5) . ?
C5 H5A 0.9900 . ?
C5 H5B 0.9900 . ?
C6 H6A 0.9900 . ?
C6 H6B 0.9900 . ?
C6 C7 1.520(5) . ?
C8 H8 1.0000 . ?
C8 C9 1.527(7) . ?
C8 C10 1.537(5) . ?
C9 H9A 0.9800 . ?
C9 H9B 0.9800 . ?
C9 H9C 0.9800 . ?
C10 H10 1.0000 . ?
C10 C11 1.531(6) . ?
C10 C15 1.524(6) . ?
C11 H11A 0.9900 . ?
C11 H11B 0.9900 . ?
C11 C12B 1.533(7) . ?
C12B H12A 0.9900 . ?
C12B H12B 0.9900 . ?
C12B C13 1.521(7) . ?
C13 H13A 0.9900 . ?
C13 H13B 0.9900 . ?
C13 C14 1.513(7) . ?
C14 H14A 0.9900 . ?
C14 H14B 0.9900 . ?
C14 C15 1.536(5) . ?
C15 H15A 0.9900 . ?
C15 H15B 0.9900 . ?

loop_
_geom_hbond_atom_site_label_D
_geom_hbond_atom_site_label_H
_geom_hbond_atom_site_label_A
_geom_hbond_distance_DH
_geom_hbond_distance_HA
_geom_hbond_distance_DA
_geom_hbond_angle_DHA
_geom_hbond_site_symmetry_A
_geom_hbond_publ_flag
N1 H1 O1 0.88 1.96 2.814(4) 164.0 1_455 yes

loop_
_geom_torsion_atom_site_label_1
_geom_torsion_atom_site_label_2
_geom_torsion_atom_site_label_3
_geom_torsion_atom_site_label_4
_geom_torsion
_geom_torsion_site_symmetry_1
_geom_torsion_site_symmetry_2
_geom_torsion_site_symmetry_3
_geom_torsion_site_symmetry_4
_geom_torsion_publ_flag
S2 C2 C3 S3 -0.1(4) . . . . ?
S2 C2 C3 S5 -176.2(2) . . . . ?
S4 C2 C3 S3 177.3(2) . . . . ?
S4 C2 C3 S5 1.1(6) . . . . ?
S4 C4 C5 S5 -70.3(3) . . . . ?
S4 C4 C6 C7 69.0(4) . . . . ?
N1 C8 C10 C11 -57.6(4) . . . . ?
N1 C8 C10 C15 178.8(3) . . . . ?
C1 S2 C2 S4 -177.5(2) . . . . ?
C1 S2 C2 C3 0.2(3) . . . . ?
C1 S3 C3 S5 176.5(2) . . . . ?
C1 S3 C3 C2 -0.2(3) . . . . ?
C2 S2 C1 S1 179.9(3) . . . . ?
C2 S2 C1 S3 -0.3(3) . . . . ?
C2 S4 C4 C5 50.4(3) . . . . ?
C2 S4 C4 C6 170.9(2) . . . . ?
C3 S3 C1 S1 -179.9(3) . . . . ?
C3 S3 C1 S2 0.3(3) . . . . ?
C3 S5 C5 C4 45.3(3) . . . . ?
C4 S4 C2 S2 159.8(2) . . . . ?
C4 S4 C2 C3 -17.6(4) . . . . ?
C4 C6 C7 O1 19.6(6) . . . . ?
C4 C6 C7 N1 -162.2(4) . . . . ?
C5 S5 C3 S3 173.5(2) . . . . ?
C5 S5 C3 C2 -10.4(4) . . . . ?
C5 C4 C6 C7 -169.2(4) . . . . ?
C6 C4 C5 S5 171.5(3) . . . . ?
C7 N1 C8 C9 -110.2(5) . . . . ?
C7 N1 C8 C10 124.8(4) . . . . ?
C8 N1 C7 O1 -6.4(7) . . . . ?
C8 N1 C7 C6 175.5(4) . . . . ?
C8 C10 C11 C12B -176.9(3) . . . . ?
C8 C10 C15 C14 177.8(3) . . . . ?
C9 C8 C10 C11 180.0(4) . . . . ?
C9 C8 C10 C15 56.4(4) . . . . ?
C10 C11 C12B C13 54.4(5) . . . . ?
C11 C10 C15 C14 53.8(4) . . . . ?
C11 C12B C13 C14 -54.9(5) . . . . ?
C12B C13 C14 C15 55.2(5) . . . . ?
C13 C14 C15 C10 -55.4(4) . . . . ?
C15 C10 C11 C12B -53.4(4) . . . . ?
